data_4083356
loop_
_publ_author_name
'Ro\,sca, Sorin-Claudiu'
'Roisnel, Thierry'
'Dorcet, Vincent'
'Carpentier, Jean-Fran\,cois'
'Sarazin, Yann'

_publ_section_title
;
 Potassium and Well-Defined Neutral and Cationic Calcium Fluoroalkoxide
 Complexes: Structural Features and Reactivity
;
_journal_issue 20
_journal_name_full Organometallics
_journal_page_first 5630
_journal_paper_doi 10.1021/om500343w
_journal_volume 33
_journal_year 2014
_chemical_absolute_configuration ad
_chemical_compound_source 'synthesis as described'
_chemical_formula_moiety 'C28 H60 Ca2 F12 N4 O4 Si4, 2(C6 H6)'
_chemical_formula_sum 'C40 H72 Ca2 F12 N4 O4 Si4'
_chemical_formula_weight 1093.54
_chemical_name_systematic
;
 ?
;
_space_group_IT_number 4
_symmetry_cell_setting monoclinic
_symmetry_Int_Tables_number 4
_symmetry_space_group_name_Hall 'P 2yb'
_symmetry_space_group_name_H-M 'P 1 21 1'
_atom_sites_solution_hydrogens geom
_atom_sites_solution_primary direct
_atom_sites_solution_secondary difmap
_audit_conform_dict_location ftp://ftp.iucr.org/pub/cif_core.dic
_audit_conform_dict_name cif_core.dic
_audit_conform_dict_version 2.3
_audit_creation_date 2013-05-13T17:32:55-00:00
_audit_creation_method 'WinGX routine CIF_UPDATE'
_cell_angle_alpha 90
_cell_angle_beta 97.874(4)
_cell_angle_gamma 90
_cell_formula_units_Z 2
_cell_length_a 11.3380(9)
_cell_length_b 11.5183(9)
_cell_length_c 21.7152(18)
_cell_measurement_reflns_used 2962
_cell_measurement_temperature 150(2)
_cell_measurement_theta_max 21.44
_cell_measurement_theta_min 2.53
_cell_measurement_wavelength 0.71073
_cell_volume 2809.1(4)
_computing_cell_refinement 'Bruker APEX2 (Bruker, 2006)'
_computing_data_collection 'Bruker APEX2 (Bruker, 2006)'
_computing_data_reduction 'Bruker APEX2 (Bruker, 2006)'
_computing_molecular_graphics 'Ortep-3 for Windows (Farrugia, 1997)'
_computing_publication_material
;
           WinGX publication routines (Farrugia, 2012),
           CRYSCAL (T. Roisnel, local program)
;
_computing_structure_refinement 'SHELXL-97 (Sheldrick, 1997)'
_computing_structure_solution 'SIR97 (Altomare et al., 1999)'
_diffrn_ambient_temperature 150(2)
_diffrn_detector 'CCD plate'
_diffrn_measured_fraction_theta_full 0.995
_diffrn_measured_fraction_theta_max 0.995
_diffrn_measurement_device_type 'APEXII, Bruker-AXS'
_diffrn_measurement_method 'CCD rotation images, thin slices'
_diffrn_radiation_monochromator graphite
_diffrn_radiation_probe x-ray
_diffrn_radiation_type MoK\a
_diffrn_radiation_wavelength 0.71073
_diffrn_reflns_av_R_equivalents 0.0869
_diffrn_reflns_av_unetI/netI 0.1575
_diffrn_reflns_limit_h_max 13
_diffrn_reflns_limit_h_min -14
_diffrn_reflns_limit_k_max 14
_diffrn_reflns_limit_k_min -14
_diffrn_reflns_limit_l_max 27
_diffrn_reflns_limit_l_min -27
_diffrn_reflns_number 28189
_diffrn_reflns_theta_full 27.46
_diffrn_reflns_theta_max 27.46
_diffrn_reflns_theta_min 3.01
_exptl_absorpt_coefficient_mu 0.367
_exptl_absorpt_correction_T_max 0.957
_exptl_absorpt_correction_T_min 0.811
_exptl_absorpt_correction_type multi-scan
_exptl_absorpt_process_details
;
  [Sheldrick, G.M. (2002). SADABS Bruker AXS Inc., Madison, Wisconsin, USA]
;
_exptl_crystal_colour colourless
_exptl_crystal_density_diffrn 1.293
_exptl_crystal_density_method 'not measured'
_exptl_crystal_description prism
_exptl_crystal_F_000 1152
_exptl_crystal_size_max 0.28
_exptl_crystal_size_mid 0.17
_exptl_crystal_size_min 0.12
_refine_diff_density_max 0.736
_refine_diff_density_min -0.579
_refine_diff_density_rms 0.102
_refine_ls_abs_structure_details 'Flack H D (1983), Acta Cryst. A39, 876-881'
_refine_ls_abs_structure_Flack 0.54(7)
_refine_ls_extinction_coef 0.0136(18)
_refine_ls_extinction_expression Fc^*^=kFc[1+0.001xFc^2^\l^3^/sin(2\q)]^-1/4^
_refine_ls_extinction_method SHELXL
_refine_ls_goodness_of_fit_ref 1.09
_refine_ls_hydrogen_treatment constr
_refine_ls_matrix_type full
_refine_ls_number_parameters 588
_refine_ls_number_reflns 12641
_refine_ls_number_restraints 1
_refine_ls_restrained_S_all 1.089
_refine_ls_R_factor_all 0.1564
_refine_ls_R_factor_gt 0.1012
_refine_ls_shift/su_max 0
_refine_ls_shift/su_mean 0
_refine_ls_structure_factor_coef Fsqd
_refine_ls_weighting_details 'calc w=1/[\s^2^(Fo^2^)+(0.1253P)^2^+0.0000P] where P=(Fo^2^+2Fc^2^)/3'
_refine_ls_weighting_scheme calc
_refine_ls_wR_factor_gt 0.2309
_refine_ls_wR_factor_ref 0.2721
_reflns_number_gt 7338
_reflns_number_total 12641
_reflns_threshold_expression >2sigma(I)
_cod_data_source_file om500343w_si_003.cif
_cod_data_source_block {RO3}CaN{SiMe3}2
_cod_original_sg_symbol_H-M 'P 21'
_cod_database_code 4083356

loop_
_symmetry_equiv_pos_as_xyz
'x, y, z'
'-x, y+1/2, -z'

loop_
_atom_site_label
_atom_site_type_symbol
_atom_site_fract_x
_atom_site_fract_y
_atom_site_fract_z
_atom_site_U_iso_or_equiv
_atom_site_adp_type
_atom_site_occupancy
_atom_site_symmetry_multiplicity
_atom_site_calc_flag
_atom_site_refinement_flags
Ca1 Ca 0.67390(14) 0.75468(13) 0.20496(7) 0.0281(4) Uani 1 1 d .
O1 O 0.8149(5) 0.8084(5) 0.2912(2) 0.0311(13) Uani 1 1 d .
O2 O 0.6612(5) 0.9537(4) 0.2126(3) 0.0301(13) Uani 1 1 d .
Si1 Si 0.4003(2) 0.6529(2) 0.22914(12) 0.0378(6) Uani 1 1 d .
Si2 Si 0.4610(2) 0.5762(2) 0.10791(12) 0.0423(6) Uani 1 1 d .
N1 N 0.5001(6) 0.6441(6) 0.1778(3) 0.0349(16) Uani 1 1 d .
C1 C 0.4390(9) 0.7766(9) 0.2856(4) 0.047(2) Uani 1 1 d .
H1A H 0.5223 0.7695 0.3044 0.071 Uiso 1 1 calc R
H1B H 0.3873 0.7736 0.3182 0.071 Uiso 1 1 calc R
H1C H 0.4275 0.8506 0.2633 0.071 Uiso 1 1 calc R
C2 C 0.2385(8) 0.6841(10) 0.1954(5) 0.059(3) Uani 1 1 d .
H2A H 0.2355 0.7522 0.1681 0.088 Uiso 1 1 calc R
H2B H 0.1918 0.6994 0.2293 0.088 Uiso 1 1 calc R
H2C H 0.2053 0.6168 0.1714 0.088 Uiso 1 1 calc R
C3 C 0.3967(10) 0.5168(9) 0.2788(5) 0.061(3) Uani 1 1 d .
H3A H 0.3602 0.453 0.253 0.091 Uiso 1 1 calc R
H3B H 0.3498 0.532 0.3126 0.091 Uiso 1 1 calc R
H3C H 0.4781 0.4954 0.2962 0.091 Uiso 1 1 calc R
C4 C 0.3721(10) 0.6733(10) 0.0484(4) 0.061(3) Uani 1 1 d .
H4A H 0.2953 0.6917 0.0621 0.092 Uiso 1 1 calc R
H4B H 0.3585 0.6332 0.0083 0.092 Uiso 1 1 calc R
H4C H 0.4163 0.7452 0.0441 0.092 Uiso 1 1 calc R
C5 C 0.3747(9) 0.4393(8) 0.1126(6) 0.060(3) Uani 1 1 d .
H5A H 0.4188 0.3871 0.1432 0.09 Uiso 1 1 calc R
H5B H 0.363 0.4015 0.0718 0.09 Uiso 1 1 calc R
H5C H 0.2971 0.4574 0.1253 0.09 Uiso 1 1 calc R
C6 C 0.5926(9) 0.5272(10) 0.0707(5) 0.061(3) Uani 1 1 d .
H6A H 0.6456 0.5932 0.0671 0.091 Uiso 1 1 calc R
H6B H 0.565 0.496 0.0292 0.091 Uiso 1 1 calc R
H6C H 0.6357 0.4667 0.0964 0.091 Uiso 1 1 calc R
C11 C 0.8037(9) 0.8188(8) 0.0729(4) 0.052(3) Uani 1 1 d .
H11A H 0.8776 0.8641 0.0781 0.078 Uiso 1 1 calc R
H11B H 0.7353 0.8716 0.0696 0.078 Uiso 1 1 calc R
H11C H 0.7994 0.7719 0.035 0.078 Uiso 1 1 calc R
O12 O 0.8019(5) 0.7432(5) 0.1260(3) 0.0384(14) Uani 1 1 d .
C13 C 0.9096(8) 0.6773(8) 0.1400(4) 0.043(2) Uani 1 1 d .
H13A H 0.9697 0.7232 0.1671 0.052 Uiso 1 1 calc R
H13B H 0.9422 0.6587 0.1012 0.052 Uiso 1 1 calc R
C14 C 0.8825(8) 0.5660(8) 0.1729(4) 0.043(2) Uani 1 1 d .
H14A H 0.8288 0.5174 0.1436 0.051 Uiso 1 1 calc R
H14B H 0.9575 0.5223 0.1841 0.051 Uiso 1 1 calc R
N15 N 0.8263(6) 0.5851(6) 0.2299(3) 0.0362(16) Uani 1 1 d .
C16 C 0.9206(8) 0.6232(7) 0.2812(4) 0.037(2) Uani 1 1 d .
H16A H 0.9896 0.6536 0.2628 0.045 Uiso 1 1 calc R
H16B H 0.948 0.555 0.3071 0.045 Uiso 1 1 calc R
C17 C 0.7732(9) 0.4713(7) 0.2465(5) 0.049(2) Uani 1 1 d .
H17A H 0.8351 0.4113 0.251 0.073 Uiso 1 1 calc R
H17B H 0.7094 0.4489 0.2135 0.073 Uiso 1 1 calc R
H17C H 0.7406 0.4797 0.2858 0.073 Uiso 1 1 calc R
C18 C 0.8763(7) 0.7188(7) 0.3237(4) 0.0308(18) Uani 1 1 d .
C19 C 0.9864(7) 0.7656(8) 0.3644(4) 0.039(2) Uani 1 1 d .
F20 F 1.0744(5) 0.7942(5) 0.3307(3) 0.0558(15) Uani 1 1 d .
F21 F 1.0362(5) 0.6902(5) 0.4088(3) 0.0638(17) Uani 1 1 d .
F22 F 0.9666(5) 0.8638(5) 0.3945(3) 0.0605(16) Uani 1 1 d .
C23 C 0.7912(8) 0.6662(8) 0.3670(4) 0.042(2) Uani 1 1 d .
F24 F 0.8309(5) 0.5704(4) 0.3974(3) 0.0541(15) Uani 1 1 d .
F25 F 0.7694(5) 0.7450(5) 0.4111(2) 0.0554(14) Uani 1 1 d .
F26 F 0.6851(4) 0.6423(5) 0.3345(3) 0.0502(14) Uani 1 1 d .
Ca2 Ca 0.79923(13) 1.00770(13) 0.30206(7) 0.0275(4) Uani 1 1 d .
N31 N 0.9716(6) 1.1265(6) 0.3128(3) 0.0331(16) Uani 1 1 d .
Si3 Si 1.0493(2) 1.1028(2) 0.25266(12) 0.0365(6) Uani 1 1 d .
Si4 Si 1.0261(2) 1.2098(2) 0.37373(12) 0.0358(6) Uani 1 1 d .
C31 C 0.9848(8) 0.9779(7) 0.2028(4) 0.040(2) Uani 1 1 d .
H31A H 0.9826 0.9083 0.2286 0.06 Uiso 1 1 calc R
H31B H 1.0344 0.963 0.1701 0.06 Uiso 1 1 calc R
H31C H 0.9037 0.9974 0.1838 0.06 Uiso 1 1 calc R
C32 C 1.2109(8) 1.0610(9) 0.2759(5) 0.055(3) Uani 1 1 d .
H32A H 1.2542 1.1266 0.297 0.082 Uiso 1 1 calc R
H32B H 1.2465 1.0406 0.2387 0.082 Uiso 1 1 calc R
H32C H 1.2155 0.9942 0.3041 0.082 Uiso 1 1 calc R
C33 C 1.0539(9) 1.2295(8) 0.1979(4) 0.050(2) Uani 1 1 d .
H33A H 0.9742 1.2426 0.1752 0.075 Uiso 1 1 calc R
H33B H 1.1096 1.2126 0.1684 0.075 Uiso 1 1 calc R
H33C H 1.0801 1.2993 0.2218 0.075 Uiso 1 1 calc R
C34 C 1.1229(9) 1.1257(9) 0.4357(5) 0.053(3) Uani 1 1 d .
H34A H 1.0764 1.0628 0.4509 0.079 Uiso 1 1 calc R
H34B H 1.1518 1.1777 0.4703 0.079 Uiso 1 1 calc R
H34C H 1.1909 1.0929 0.4183 0.079 Uiso 1 1 calc R
C35 C 1.1210(9) 1.3356(8) 0.3547(5) 0.051(3) Uani 1 1 d .
H35A H 1.1913 1.3062 0.338 0.076 Uiso 1 1 calc R
H35B H 1.1462 1.3806 0.3925 0.076 Uiso 1 1 calc R
H35C H 1.0747 1.3853 0.3236 0.076 Uiso 1 1 calc R
C36 C 0.9065(9) 1.2812(8) 0.4129(5) 0.050(2) Uani 1 1 d .
H36A H 0.8621 1.3363 0.3841 0.075 Uiso 1 1 calc R
H36B H 0.9432 1.3225 0.4501 0.075 Uiso 1 1 calc R
H36C H 0.8521 1.2218 0.4248 0.075 Uiso 1 1 calc R
C41 C 0.8016(9) 1.0027(9) 0.4673(4) 0.047(2) Uani 1 1 d .
H41A H 0.7934 1.0713 0.4931 0.071 Uiso 1 1 calc R
H41B H 0.8858 0.9902 0.4637 0.071 Uiso 1 1 calc R
H41C H 0.77 0.9346 0.4866 0.071 Uiso 1 1 calc R
O42 O 0.7362(5) 1.0203(5) 0.4066(3) 0.0389(14) Uani 1 1 d .
C43 C 0.6202(8) 1.0675(9) 0.4118(4) 0.042(2) Uani 1 1 d .
H43A H 0.6282 1.149 0.4263 0.051 Uiso 1 1 calc R
H43B H 0.5826 1.0224 0.4427 0.051 Uiso 1 1 calc R
C44 C 0.5439(8) 1.0628(9) 0.3503(4) 0.044(2) Uani 1 1 d .
H44A H 0.4664 1.0998 0.3541 0.053 Uiso 1 1 calc R
H44B H 0.5284 0.9805 0.3388 0.053 Uiso 1 1 calc R
N45 N 0.5978(6) 1.1218(6) 0.2990(3) 0.0347(16) Uani 1 1 d .
C46 C 0.6107(9) 1.2471(8) 0.3104(5) 0.051(2) Uani 1 1 d .
H46A H 0.6392 1.2845 0.2747 0.076 Uiso 1 1 calc R
H46B H 0.668 1.2604 0.3478 0.076 Uiso 1 1 calc R
H46C H 0.5334 1.28 0.3164 0.076 Uiso 1 1 calc R
C47 C 0.5208(8) 1.1011(8) 0.2377(4) 0.040(2) Uani 1 1 d .
H47A H 0.4873 1.1761 0.2212 0.048 Uiso 1 1 calc R
H47B H 0.4536 1.0499 0.2444 0.048 Uiso 1 1 calc R
C48 C 0.5903(7) 1.0456(7) 0.1901(4) 0.0329(19) Uani 1 1 d .
C49 C 0.6693(8) 1.1353(8) 0.1633(4) 0.040(2) Uani 1 1 d .
F50 F 0.7220(5) 1.0971(5) 0.1156(2) 0.0531(14) Uani 1 1 d .
F51 F 0.7592(4) 1.1654(4) 0.2088(2) 0.0402(12) Uani 1 1 d .
F52 F 0.6158(5) 1.2367(4) 0.1454(3) 0.0561(15) Uani 1 1 d .
C53 C 0.4969(8) 1.0035(8) 0.1351(4) 0.040(2) Uani 1 1 d .
F54 F 0.4365(5) 1.0900(5) 0.1042(3) 0.0603(17) Uani 1 1 d .
F55 F 0.4129(5) 0.9355(5) 0.1549(3) 0.0534(15) Uani 1 1 d .
F56 F 0.5447(5) 0.9412(6) 0.0925(3) 0.0641(17) Uani 1 1 d .
C101 C 0.9352(5) 0.0158(6) -0.0206(3) 0.058(3) Uani 1 1 d G
H101 H 0.855 0.038 -0.0336 0.07 Uiso 1 1 calc R
C102 C 0.9844(6) -0.0768(6) -0.0493(3) 0.062(3) Uani 1 1 d G
H102 H 0.9378 -0.118 -0.0819 0.075 Uiso 1 1 calc R
C103 C 1.1019(7) -0.1093(5) -0.0302(3) 0.060(3) Uani 1 1 d G
H103 H 1.1355 -0.1726 -0.0498 0.072 Uiso 1 1 calc R
C104 C 1.1701(5) -0.0491(7) 0.0174(3) 0.060(3) Uani 1 1 d G
H104 H 1.2504 -0.0712 0.0304 0.072 Uiso 1 1 calc R
C105 C 1.1209(6) 0.0436(6) 0.0461(3) 0.066(3) Uani 1 1 d G
H105 H 1.1675 0.0847 0.0787 0.08 Uiso 1 1 calc R
C106 C 1.0035(6) 0.0760(5) 0.0271(3) 0.061(3) Uani 1 1 d G
H106 H 0.9699 0.1393 0.0467 0.073 Uiso 1 1 calc R
C111 C 0.4640(9) 0.7520(7) 0.4601(4) 0.077(4) Uani 1 1 d G
H111 H 0.4709 0.6954 0.429 0.092 Uiso 1 1 calc R
C112 C 0.5565(6) 0.7678(8) 0.5085(5) 0.091(5) Uani 1 1 d G
H112 H 0.6266 0.722 0.5104 0.109 Uiso 1 1 calc R
C113 C 0.5464(7) 0.8505(9) 0.5541(4) 0.088(5) Uani 1 1 d G
H113 H 0.6096 0.8613 0.5871 0.105 Uiso 1 1 calc R
C114 C 0.4438(9) 0.9174(7) 0.5513(4) 0.078(4) Uani 1 1 d G
H114 H 0.4369 0.974 0.5825 0.093 Uiso 1 1 calc R
C115 C 0.3513(6) 0.9017(7) 0.5030(4) 0.076(4) Uani 1 1 d G
H115 H 0.2812 0.9474 0.5011 0.092 Uiso 1 1 calc R
C116 C 0.3614(7) 0.8189(8) 0.4574(3) 0.085(4) Uani 1 1 d G
H116 H 0.2982 0.8081 0.4244 0.102 Uiso 1 1 calc R

loop_
_atom_site_aniso_label
_atom_site_aniso_U_11
_atom_site_aniso_U_22
_atom_site_aniso_U_33
_atom_site_aniso_U_23
_atom_site_aniso_U_13
_atom_site_aniso_U_12
Ca1 0.0254(8) 0.0291(8) 0.0298(9) -0.0014(7) 0.0037(6) -0.0016(6)
O1 0.031(3) 0.029(3) 0.030(3) 0.007(2) -0.007(2) 0.000(2)
O2 0.032(3) 0.026(3) 0.033(3) 0.000(2) 0.006(2) 0.002(2)
Si1 0.0304(13) 0.0436(13) 0.0399(14) 0.0041(11) 0.0063(11) -0.0007(10)
Si2 0.0328(13) 0.0492(15) 0.0438(15) -0.0124(12) 0.0005(11) -0.0031(11)
N1 0.024(3) 0.044(4) 0.038(4) -0.003(3) 0.008(3) -0.006(3)
C1 0.048(6) 0.059(6) 0.035(5) 0.004(5) 0.010(4) -0.001(5)
C2 0.038(6) 0.072(7) 0.068(7) -0.007(6) 0.013(5) 0.005(5)
C3 0.074(8) 0.051(6) 0.060(7) 0.007(5) 0.018(6) -0.012(6)
C4 0.069(7) 0.072(7) 0.037(6) 0.003(5) -0.012(5) -0.003(6)
C5 0.052(6) 0.038(5) 0.082(8) -0.006(5) -0.015(6) -0.001(4)
C6 0.041(6) 0.081(8) 0.061(7) -0.013(6) 0.007(5) -0.003(5)
C11 0.065(7) 0.048(5) 0.047(6) 0.013(5) 0.022(5) 0.006(5)
O12 0.038(3) 0.044(3) 0.036(3) 0.005(3) 0.011(3) 0.009(3)
C13 0.041(5) 0.045(5) 0.047(6) -0.005(4) 0.019(4) 0.008(4)
C14 0.039(5) 0.048(5) 0.042(5) -0.008(4) 0.005(4) 0.011(4)
N15 0.039(4) 0.026(3) 0.042(4) -0.005(3) 0.002(3) 0.003(3)
C16 0.035(5) 0.035(5) 0.041(5) -0.005(4) 0.003(4) 0.008(4)
C17 0.060(6) 0.035(5) 0.050(6) 0.001(4) 0.005(5) -0.001(4)
C18 0.028(4) 0.034(4) 0.031(4) 0.000(3) 0.006(3) 0.001(3)
C19 0.028(4) 0.051(5) 0.038(5) -0.001(4) -0.002(4) 0.001(4)
F20 0.033(3) 0.069(4) 0.064(4) -0.008(3) 0.003(3) -0.009(3)
F21 0.064(4) 0.067(4) 0.051(4) 0.010(3) -0.024(3) 0.006(3)
F22 0.054(4) 0.058(4) 0.065(4) -0.025(3) -0.008(3) -0.004(3)
C23 0.044(6) 0.040(5) 0.044(5) -0.003(4) 0.010(4) 0.007(4)
F24 0.064(4) 0.043(3) 0.056(4) 0.018(3) 0.014(3) 0.006(3)
F25 0.068(4) 0.061(3) 0.041(3) -0.002(3) 0.020(3) 0.003(3)
F26 0.030(3) 0.054(3) 0.067(4) 0.002(3) 0.007(3) -0.005(2)
Ca2 0.0246(8) 0.0284(8) 0.0296(8) -0.0016(7) 0.0041(6) -0.0008(6)
N31 0.023(3) 0.043(4) 0.031(4) -0.002(3) -0.003(3) 0.001(3)
Si3 0.0295(12) 0.0390(13) 0.0423(14) -0.0010(11) 0.0093(11) -0.0039(10)
Si4 0.0308(13) 0.0391(12) 0.0363(13) -0.0041(10) -0.0001(10) -0.0027(10)
C31 0.052(6) 0.037(5) 0.034(5) -0.003(4) 0.016(4) -0.006(4)
C32 0.025(5) 0.073(7) 0.071(7) -0.001(6) 0.026(5) -0.006(4)
C33 0.055(6) 0.055(6) 0.040(5) -0.002(4) 0.010(5) -0.013(5)
C34 0.045(6) 0.061(6) 0.050(6) 0.004(5) -0.003(5) -0.011(5)
C35 0.051(6) 0.038(5) 0.061(7) -0.015(5) 0.000(5) -0.013(4)
C36 0.059(6) 0.047(6) 0.047(6) -0.004(4) 0.013(5) 0.002(5)
C41 0.055(6) 0.061(6) 0.023(4) -0.009(4) -0.003(4) -0.005(5)
O42 0.036(3) 0.051(4) 0.029(3) 0.000(3) 0.004(2) 0.004(3)
C43 0.034(5) 0.062(6) 0.030(5) 0.001(4) 0.005(4) 0.000(4)
C44 0.043(5) 0.058(6) 0.033(5) 0.001(4) 0.006(4) 0.001(4)
N45 0.026(4) 0.040(4) 0.037(4) -0.004(3) 0.001(3) 0.000(3)
C46 0.053(6) 0.040(5) 0.057(6) -0.004(5) -0.002(5) 0.003(5)
C47 0.034(5) 0.041(5) 0.043(5) -0.001(4) 0.002(4) 0.006(4)
C48 0.030(4) 0.039(4) 0.029(4) 0.008(3) 0.001(3) 0.004(3)
C49 0.036(5) 0.046(5) 0.039(5) 0.000(4) 0.002(4) 0.000(4)
F50 0.053(3) 0.066(4) 0.042(3) 0.011(3) 0.014(3) 0.000(3)
F51 0.028(3) 0.043(3) 0.049(3) 0.000(2) 0.005(2) -0.009(2)
F52 0.052(3) 0.042(3) 0.072(4) 0.024(3) -0.001(3) 0.005(3)
C53 0.034(5) 0.037(4) 0.048(5) -0.009(4) 0.003(4) -0.005(4)
F54 0.061(4) 0.056(3) 0.054(4) 0.014(3) -0.028(3) 0.006(3)
F55 0.042(3) 0.068(4) 0.048(3) -0.006(3) -0.002(3) -0.019(3)
F56 0.052(4) 0.091(5) 0.049(4) -0.032(3) 0.003(3) -0.003(3)
C101 0.044(6) 0.080(7) 0.053(6) 0.015(6) 0.012(5) 0.006(6)
C102 0.079(8) 0.062(7) 0.046(6) -0.016(5) 0.010(6) -0.021(6)
C103 0.070(8) 0.046(6) 0.068(8) 0.004(5) 0.020(6) -0.003(5)
C104 0.055(7) 0.071(7) 0.055(7) 0.019(6) 0.008(6) 0.001(6)
C105 0.066(8) 0.080(8) 0.054(7) -0.007(6) 0.012(6) -0.019(6)
C106 0.066(7) 0.062(7) 0.061(7) -0.008(6) 0.032(6) -0.003(6)
C111 0.097(10) 0.089(9) 0.051(7) 0.007(7) 0.032(7) 0.013(8)
C112 0.064(8) 0.118(11) 0.103(11) 0.072(10) 0.052(8) 0.048(8)
C113 0.044(7) 0.125(12) 0.092(11) 0.053(10) 0.006(7) -0.018(8)
C114 0.115(11) 0.073(8) 0.048(7) 0.013(6) 0.019(7) -0.009(8)
C115 0.060(8) 0.098(10) 0.078(9) 0.030(8) 0.035(7) 0.031(7)
C116 0.064(9) 0.130(13) 0.056(8) 0.028(8) -0.013(6) -0.006(8)

loop_
_atom_type_symbol
_atom_type_description
_atom_type_scat_dispersion_real
_atom_type_scat_dispersion_imag
_atom_type_scat_source
C C 0.0033 0.0016 'International Tables Vol C Tables 4.2.6.8 and 6.1.1.4'
H H 0 0 'International Tables Vol C Tables 4.2.6.8 and 6.1.1.4'
N N 0.0061 0.0033 'International Tables Vol C Tables 4.2.6.8 and 6.1.1.4'
O O 0.0106 0.006 'International Tables Vol C Tables 4.2.6.8 and 6.1.1.4'
F F 0.0171 0.0103 'International Tables Vol C Tables 4.2.6.8 and 6.1.1.4'
Si Si 0.0817 0.0704 'International Tables Vol C Tables 4.2.6.8 and 6.1.1.4'
Ca Ca 0.2262 0.3064 'International Tables Vol C Tables 4.2.6.8 and 6.1.1.4'

loop_
_geom_angle_atom_site_label_1
_geom_angle_atom_site_label_2
_geom_angle_atom_site_label_3
_geom_angle
O2 Ca1 N1 119.9(2)
O2 Ca1 O1 74.07(19)
N1 Ca1 O1 142.2(2)
O2 Ca1 O12 99.0(2)
N1 Ca1 O12 111.1(2)
O1 Ca1 O12 99.8(2)
O2 Ca1 N15 140.8(2)
N1 Ca1 N15 98.9(2)
O1 Ca1 N15 71.1(2)
O12 Ca1 N15 70.1(2)
O2 Ca1 F26 110.29(18)
N1 Ca1 F26 86.0(2)
O1 Ca1 F26 56.65(16)
O12 Ca1 F26 132.56(17)
N15 Ca1 F26 63.54(19)
O2 Ca1 C18 96.6(2)
N1 Ca1 C18 127.5(2)
O1 Ca1 C18 22.50(19)
O12 Ca1 C18 97.5(2)
N15 Ca1 C18 50.5(2)
F26 Ca1 C18 44.20(17)
O2 Ca1 Si1 105.22(15)
N1 Ca1 Si1 26.80(18)
O1 Ca1 Si1 119.70(16)
O12 Ca1 Si1 137.83(16)
N15 Ca1 Si1 107.42(17)
F26 Ca1 Si1 68.97(10)
C18 Ca1 Si1 113.12(16)
O2 Ca1 Si2 124.31(15)
N1 Ca1 Si2 22.75(18)
O1 Ca1 Si2 158.69(15)
O12 Ca1 Si2 88.47(15)
N15 Ca1 Si2 93.74(16)
F26 Ca1 Si2 103.52(11)
C18 Ca1 Si2 137.33(16)
Si1 Ca1 Si2 49.36(6)
O2 Ca1 Ca2 37.92(14)
N1 Ca1 Ca2 143.06(18)
O1 Ca1 Ca2 36.19(13)
O12 Ca1 Ca2 102.96(15)
N15 Ca1 Ca2 105.95(15)
F26 Ca1 Ca2 81.28(11)
C18 Ca1 Ca2 58.64(14)
Si1 Ca1 Ca2 117.40(7)
Si2 Ca1 Ca2 159.62(7)
C18 O1 Ca2 136.6(5)
C18 O1 Ca1 116.5(5)
Ca2 O1 Ca1 106.6(2)
C48 O2 Ca1 141.1(5)
C48 O2 Ca2 111.8(4)
Ca1 O2 Ca2 106.0(2)
N1 Si1 C1 110.7(4)
N1 Si1 C3 113.0(5)
C1 Si1 C3 105.9(4)
N1 Si1 C2 116.7(4)
C1 Si1 C2 103.4(5)
C3 Si1 C2 106.1(5)
N1 Si1 Ca1 38.7(2)
C1 Si1 Ca1 72.9(3)
C3 Si1 Ca1 117.3(4)
C2 Si1 Ca1 135.9(4)
N1 Si2 C5 114.3(5)
N1 Si2 C6 113.3(4)
C5 Si2 C6 102.8(5)
N1 Si2 C4 112.6(4)
C5 Si2 C4 107.6(5)
C6 Si2 C4 105.3(5)
N1 Si2 Ca1 32.1(2)
C5 Si2 Ca1 139.6(4)
C6 Si2 Ca1 85.2(3)
C4 Si2 Ca1 108.2(3)
Si1 N1 Si2 119.7(4)
Si1 N1 Ca1 114.5(4)
Si2 N1 Ca1 125.1(4)
Si1 C1 H1A 109.5
Si1 C1 H1B 109.5
H1A C1 H1B 109.5
Si1 C1 H1C 109.5
H1A C1 H1C 109.5
H1B C1 H1C 109.5
Si1 C2 H2A 109.5
Si1 C2 H2B 109.5
H2A C2 H2B 109.5
Si1 C2 H2C 109.5
H2A C2 H2C 109.5
H2B C2 H2C 109.5
Si1 C3 H3A 109.5
Si1 C3 H3B 109.5
H3A C3 H3B 109.5
Si1 C3 H3C 109.5
H3A C3 H3C 109.5
H3B C3 H3C 109.5
Si2 C4 H4A 109.5
Si2 C4 H4B 109.5
H4A C4 H4B 109.5
Si2 C4 H4C 109.5
H4A C4 H4C 109.5
H4B C4 H4C 109.5
Si2 C5 H5A 109.5
Si2 C5 H5B 109.5
H5A C5 H5B 109.5
Si2 C5 H5C 109.5
H5A C5 H5C 109.5
H5B C5 H5C 109.5
Si2 C6 H6A 109.5
Si2 C6 H6B 109.5
H6A C6 H6B 109.5
Si2 C6 H6C 109.5
H6A C6 H6C 109.5
H6B C6 H6C 109.5
O12 C11 H11A 109.5
O12 C11 H11B 109.5
H11A C11 H11B 109.5
O12 C11 H11C 109.5
H11A C11 H11C 109.5
H11B C11 H11C 109.5
C13 O12 C11 112.5(7)
C13 O12 Ca1 117.3(5)
C11 O12 Ca1 127.8(5)
O12 C13 C14 109.0(7)
O12 C13 H13A 109.9
C14 C13 H13A 109.9
O12 C13 H13B 109.9
C14 C13 H13B 109.9
H13A C13 H13B 108.3
N15 C14 C13 113.8(7)
N15 C14 H14A 108.8
C13 C14 H14A 108.8
N15 C14 H14B 108.8
C13 C14 H14B 108.8
H14A C14 H14B 107.7
C14 N15 C16 108.6(7)
C14 N15 C17 107.6(7)
C16 N15 C17 110.1(7)
C14 N15 Ca1 106.6(5)
C16 N15 Ca1 108.6(4)
C17 N15 Ca1 115.1(5)
N15 C16 C18 113.0(6)
N15 C16 H16A 109
C18 C16 H16A 109
N15 C16 H16B 109
C18 C16 H16B 109
H16A C16 H16B 107.8
N15 C17 H17A 109.5
N15 C17 H17B 109.5
H17A C17 H17B 109.5
N15 C17 H17C 109.5
H17A C17 H17C 109.5
H17B C17 H17C 109.5
O1 C18 C19 110.3(7)
O1 C18 C23 106.8(6)
C19 C18 C23 108.2(7)
O1 C18 C16 113.8(7)
C19 C18 C16 106.7(7)
C23 C18 C16 111.0(7)
O1 C18 Ca1 41.0(3)
C19 C18 Ca1 148.4(6)
C23 C18 Ca1 95.8(5)
C16 C18 Ca1 82.5(4)
F22 C19 F20 104.0(7)
F22 C19 F21 105.9(7)
F20 C19 F21 105.7(7)
F22 C19 C18 113.7(7)
F20 C19 C18 112.2(7)
F21 C19 C18 114.3(8)
C19 F22 Ca2 105.5(5)
F24 C23 F26 108.0(7)
F24 C23 F25 106.6(7)
F26 C23 F25 105.7(7)
F24 C23 C18 115.2(7)
F26 C23 C18 110.4(7)
F25 C23 C18 110.5(7)
C23 F26 Ca1 108.4(5)
O1 Ca2 N31 120.5(2)
O1 Ca2 O2 73.25(18)
N31 Ca2 O2 131.7(2)
O1 Ca2 O42 100.8(2)
N31 Ca2 O42 102.3(2)
O2 Ca2 O42 121.2(2)
O1 Ca2 N45 124.8(2)
N31 Ca2 N45 114.6(2)
O2 Ca2 N45 69.0(2)
O42 Ca2 N45 68.6(2)
O1 Ca2 F51 126.50(18)
N31 Ca2 F51 74.84(19)
O2 Ca2 F51 63.00(16)
O42 Ca2 F51 127.25(18)
N45 Ca2 F51 65.79(19)
O1 Ca2 F22 58.69(16)
N31 Ca2 F22 79.6(2)
O2 Ca2 F22 131.91(17)
O42 Ca2 F22 70.18(18)
N45 Ca2 F22 138.4(2)
F51 Ca2 F22 151.56(16)
O1 Ca2 C48 96.7(2)
N31 Ca2 C48 120.9(2)
O2 Ca2 C48 23.68(19)
O42 Ca2 C48 114.5(2)
N45 Ca2 C48 50.1(2)
F51 Ca2 C48 46.12(18)
F22 Ca2 C48 155.02(19)
O1 Ca2 Si3 102.19(16)
N31 Ca2 Si3 28.42(17)
O2 Ca2 Si3 108.18(15)
O42 Ca2 Si3 129.62(15)
N45 Ca2 Si3 126.80(17)
F51 Ca2 Si3 66.69(11)
F22 Ca2 Si3 84.89(13)
C48 Ca2 Si3 106.52(17)
O1 Ca2 Ca1 37.17(13)
N31 Ca2 Ca1 138.23(18)
O2 Ca2 Ca1 36.11(12)
O42 Ca2 Ca1 115.17(15)
N45 Ca2 Ca1 96.49(15)
F51 Ca2 Ca1 95.09(11)
F22 Ca2 Ca1 95.80(11)
C48 Ca2 Ca1 59.57(15)
Si3 Ca2 Ca1 110.20(7)
Si4 N31 Si3 121.6(4)
Si4 N31 Ca2 128.1(4)
Si3 N31 Ca2 109.9(3)
N31 Si3 C33 115.0(4)
N31 Si3 C31 111.3(4)
C33 Si3 C31 105.7(4)
N31 Si3 C32 114.9(4)
C33 Si3 C32 104.8(5)
C31 Si3 C32 104.1(5)
N31 Si3 Ca2 41.7(2)
C33 Si3 Ca2 123.5(3)
C31 Si3 Ca2 69.9(3)
C32 Si3 Ca2 131.4(3)
N31 Si4 C35 115.2(4)
N31 Si4 C34 112.6(4)
C35 Si4 C34 105.0(5)
N31 Si4 C36 113.2(4)
C35 Si4 C36 103.4(5)
C34 Si4 C36 106.6(5)
Si3 C31 H31A 109.5
Si3 C31 H31B 109.5
H31A C31 H31B 109.5
Si3 C31 H31C 109.5
H31A C31 H31C 109.5
H31B C31 H31C 109.5
Si3 C32 H32A 109.5
Si3 C32 H32B 109.5
H32A C32 H32B 109.5
Si3 C32 H32C 109.5
H32A C32 H32C 109.5
H32B C32 H32C 109.5
Si3 C33 H33A 109.5
Si3 C33 H33B 109.5
H33A C33 H33B 109.5
Si3 C33 H33C 109.5
H33A C33 H33C 109.5
H33B C33 H33C 109.5
Si4 C34 H34A 109.5
Si4 C34 H34B 109.5
H34A C34 H34B 109.5
Si4 C34 H34C 109.5
H34A C34 H34C 109.5
H34B C34 H34C 109.5
Si4 C35 H35A 109.5
Si4 C35 H35B 109.5
H35A C35 H35B 109.5
Si4 C35 H35C 109.5
H35A C35 H35C 109.5
H35B C35 H35C 109.5
Si4 C36 H36A 109.5
Si4 C36 H36B 109.5
H36A C36 H36B 109.5
Si4 C36 H36C 109.5
H36A C36 H36C 109.5
H36B C36 H36C 109.5
O42 C41 H41A 109.5
O42 C41 H41B 109.5
H41A C41 H41B 109.5
O42 C41 H41C 109.5
H41A C41 H41C 109.5
H41B C41 H41C 109.5
C41 O42 C43 110.0(7)
C41 O42 Ca2 131.0(5)
C43 O42 Ca2 118.4(5)
O42 C43 C44 109.8(7)
O42 C43 H43A 109.7
C44 C43 H43A 109.7
O42 C43 H43B 109.7
C44 C43 H43B 109.7
H43A C43 H43B 108.2
C43 C44 N45 113.8(8)
C43 C44 H44A 108.8
N45 C44 H44A 108.8
C43 C44 H44B 108.8
N45 C44 H44B 108.8
H44A C44 H44B 107.7
C46 N45 C44 111.1(8)
C46 N45 C47 109.7(7)
C44 N45 C47 109.7(6)
C46 N45 Ca2 114.9(5)
C44 N45 Ca2 101.3(5)
C47 N45 Ca2 109.9(5)
N45 C46 H46A 109.5
N45 C46 H46B 109.5
H46A C46 H46B 109.5
N45 C46 H46C 109.5
H46A C46 H46C 109.5
H46B C46 H46C 109.5
N45 C47 C48 112.0(7)
N45 C47 H47A 109.2
C48 C47 H47A 109.2
N45 C47 H47B 109.2
C48 C47 H47B 109.2
H47A C47 H47B 107.9
O2 C48 C47 114.3(7)
O2 C48 C49 108.1(7)
C47 C48 C49 111.0(7)
O2 C48 C53 109.6(7)
C47 C48 C53 106.8(7)
C49 C48 C53 106.8(7)
O2 C48 Ca2 44.5(3)
C47 C48 Ca2 86.5(5)
C49 C48 Ca2 88.3(4)
C53 C48 Ca2 153.8(5)
F50 C49 F52 107.0(7)
F50 C49 F51 106.0(7)
F52 C49 F51 104.5(7)
F50 C49 C48 114.7(7)
F52 C49 C48 115.5(7)
F51 C49 C48 108.3(7)
C49 F51 Ca2 113.7(5)
F54 C53 F56 106.2(8)
F54 C53 F55 105.0(7)
F56 C53 F55 106.1(7)
F54 C53 C48 113.6(7)
F56 C53 C48 113.4(7)
F55 C53 C48 111.8(7)
C102 C101 C106 120
C102 C101 H101 120
C106 C101 H101 120
C101 C102 C103 120
C101 C102 H102 120
C103 C102 H102 120
C104 C103 C102 120
C104 C103 H103 120
C102 C103 H103 120
C103 C104 C105 120
C103 C104 H104 120
C105 C104 H104 120
C106 C105 C104 120
C106 C105 H105 120
C104 C105 H105 120
C105 C106 C101 120
C105 C106 H106 120
C101 C106 H106 120
C112 C111 C116 120
C112 C111 H111 120
C116 C111 H111 120
C113 C112 C111 120
C113 C112 H112 120
C111 C112 H112 120
C112 C113 C114 120
C112 C113 H113 120
C114 C113 H113 120
C115 C114 C113 120
C115 C114 H114 120
C113 C114 H114 120
C114 C115 C116 120
C114 C115 H115 120
C116 C115 H115 120
C115 C116 C111 120
C115 C116 H116 120
C111 C116 H116 120

loop_
_geom_bond_atom_site_label_1
_geom_bond_atom_site_label_2
_geom_bond_distance
Ca1 O2 2.305(5)
Ca1 N1 2.353(7)
Ca1 O1 2.371(5)
Ca1 O12 2.397(6)
Ca1 N15 2.615(7)
Ca1 F26 3.084(6)
Ca1 C18 3.235(8)
Ca1 Si1 3.424(3)
Ca1 Si2 3.619(3)
Ca1 Ca2 3.760(2)
O1 C18 1.384(9)
O1 Ca2 2.317(5)
O2 C48 1.377(9)
O2 Ca2 2.403(5)
Si1 N1 1.696(7)
Si1 C1 1.891(10)
Si1 C3 1.906(10)
Si1 C2 1.914(10)
Si2 N1 1.711(7)
Si2 C5 1.866(10)
Si2 C6 1.878(11)
Si2 C4 1.892(10)
C1 H1A 0.98
C1 H1B 0.98
C1 H1C 0.98
C2 H2A 0.98
C2 H2B 0.98
C2 H2C 0.98
C3 H3A 0.98
C3 H3B 0.98
C3 H3C 0.98
C4 H4A 0.98
C4 H4B 0.98
C4 H4C 0.98
C5 H5A 0.98
C5 H5B 0.98
C5 H5C 0.98
C6 H6A 0.98
C6 H6B 0.98
C6 H6C 0.98
C11 O12 1.448(10)
C11 H11A 0.98
C11 H11B 0.98
C11 H11C 0.98
O12 C13 1.434(10)
C13 C14 1.519(13)
C13 H13A 0.99
C13 H13B 0.99
C14 N15 1.484(11)
C14 H14A 0.99
C14 H14B 0.99
N15 C16 1.501(10)
N15 C17 1.506(11)
C16 C18 1.564(11)
C16 H16A 0.99
C16 H16B 0.99
C17 H17A 0.98
C17 H17B 0.98
C17 H17C 0.98
C18 C19 1.525(11)
C18 C23 1.558(12)
C19 F22 1.340(11)
C19 F20 1.357(10)
C19 F21 1.361(10)
F22 Ca2 3.056(6)
C23 F24 1.332(10)
C23 F26 1.338(10)
C23 F25 1.365(10)
Ca2 N31 2.370(7)
Ca2 O42 2.475(6)
Ca2 N45 2.627(7)
Ca2 F51 2.712(5)
Ca2 C48 3.184(8)
Ca2 Si3 3.350(3)
N31 Si4 1.682(7)
N31 Si3 1.695(7)
Si3 C33 1.887(10)
Si3 C31 1.887(8)
Si3 C32 1.895(9)
Si4 C35 1.883(10)
Si4 C34 1.884(9)
Si4 C36 1.885(10)
C31 H31A 0.98
C31 H31B 0.98
C31 H31C 0.98
C32 H32A 0.98
C32 H32B 0.98
C32 H32C 0.98
C33 H33A 0.98
C33 H33B 0.98
C33 H33C 0.98
C34 H34A 0.98
C34 H34B 0.98
C34 H34C 0.98
C35 H35A 0.98
C35 H35B 0.98
C35 H35C 0.98
C36 H36A 0.98
C36 H36B 0.98
C36 H36C 0.98
C41 O42 1.436(9)
C41 H41A 0.98
C41 H41B 0.98
C41 H41C 0.98
O42 C43 1.442(10)
C43 C44 1.489(11)
C43 H43A 0.99
C43 H43B 0.99
C44 N45 1.504(12)
C44 H44A 0.99
C44 H44B 0.99
N45 C46 1.469(11)
N45 C47 1.507(10)
C46 H46A 0.98
C46 H46B 0.98
C46 H46C 0.98
C47 C48 1.523(12)
C47 H47A 0.99
C47 H47B 0.99
C48 C49 1.533(12)
C48 C53 1.561(11)
C49 F50 1.340(11)
C49 F52 1.348(10)
C49 F51 1.364(9)
C53 F54 1.337(10)
C53 F56 1.343(10)
C53 F55 1.348(10)
C101 C102 1.39
C101 C106 1.39
C101 H101 0.95
C102 C103 1.39
C102 H102 0.95
C103 C104 1.39
C103 H103 0.95
C104 C105 1.39
C104 H104 0.95
C105 C106 1.39
C105 H105 0.95
C106 H106 0.95
C111 C112 1.39
C111 C116 1.39
C111 H111 0.95
C112 C113 1.39
C112 H112 0.95
C113 C114 1.39
C113 H113 0.95
C114 C115 1.39
C114 H114 0.95
C115 C116 1.39
C115 H115 0.95
C116 H116 0.95

loop_
_geom_torsion_atom_site_label_1
_geom_torsion_atom_site_label_2
_geom_torsion_atom_site_label_3
_geom_torsion_atom_site_label_4
_geom_torsion
O2 Ca1 O1 C18 177.4(6)
N1 Ca1 O1 C18 58.9(7)
O12 Ca1 O1 C18 -85.9(5)
N15 Ca1 O1 C18 -21.0(5)
F26 Ca1 O1 C18 49.2(5)
Si1 Ca1 O1 C18 78.7(5)
Si2 Ca1 O1 C18 25.6(8)
Ca2 Ca1 O1 C18 175.5(7)
O2 Ca1 O1 Ca2 2.0(2)
N1 Ca1 O1 Ca2 -116.5(3)
O12 Ca1 O1 Ca2 98.6(2)
N15 Ca1 O1 Ca2 163.5(3)
F26 Ca1 O1 Ca2 -126.3(3)
C18 Ca1 O1 Ca2 -175.5(7)
Si1 Ca1 O1 Ca2 -96.8(2)
Si2 Ca1 O1 Ca2 -149.8(3)
N1 Ca1 O2 C48 -26.4(9)
O1 Ca1 O2 C48 -167.9(8)
O12 Ca1 O2 C48 94.4(8)
N15 Ca1 O2 C48 163.8(7)
F26 Ca1 O2 C48 -123.6(8)
C18 Ca1 O2 C48 -166.9(8)
Si1 Ca1 O2 C48 -50.8(8)
Si2 Ca1 O2 C48 0.1(9)
Ca2 Ca1 O2 C48 -166.1(9)
N1 Ca1 O2 Ca2 139.7(2)
O1 Ca1 O2 Ca2 -1.9(2)
O12 Ca1 O2 Ca2 -99.6(2)
N15 Ca1 O2 Ca2 -30.2(5)
F26 Ca1 O2 Ca2 42.5(2)
C18 Ca1 O2 Ca2 -0.9(3)
Si1 Ca1 O2 Ca2 115.27(18)
Si2 Ca1 O2 Ca2 166.12(12)
O2 Ca1 Si1 N1 127.3(4)
O1 Ca1 Si1 N1 -152.6(4)
O12 Ca1 Si1 N1 4.5(5)
N15 Ca1 Si1 N1 -74.8(4)
F26 Ca1 Si1 N1 -126.4(4)
C18 Ca1 Si1 N1 -128.5(4)
Si2 Ca1 Si1 N1 4.9(4)
Ca2 Ca1 Si1 N1 166.1(4)
O2 Ca1 Si1 C1 -39.9(3)
N1 Ca1 Si1 C1 -167.2(5)
O1 Ca1 Si1 C1 40.2(3)
O12 Ca1 Si1 C1 -162.7(4)
N15 Ca1 Si1 C1 118.0(3)
F26 Ca1 Si1 C1 66.4(3)
C18 Ca1 Si1 C1 64.3(3)
Si2 Ca1 Si1 C1 -162.3(3)
Ca2 Ca1 Si1 C1 -1.1(3)
O2 Ca1 Si1 C3 -139.3(4)
N1 Ca1 Si1 C3 93.3(6)
O1 Ca1 Si1 C3 -59.3(4)
O12 Ca1 Si1 C3 97.9(4)
N15 Ca1 Si1 C3 18.6(4)
F26 Ca1 Si1 C3 -33.1(4)
C18 Ca1 Si1 C3 -35.2(4)
Si2 Ca1 Si1 C3 98.2(4)
Ca2 Ca1 Si1 C3 -100.6(4)
O2 Ca1 Si1 C2 52.0(5)
N1 Ca1 Si1 C2 -75.4(6)
O1 Ca1 Si1 C2 132.0(5)
O12 Ca1 Si1 C2 -70.9(5)
N15 Ca1 Si1 C2 -150.1(5)
F26 Ca1 Si1 C2 158.2(5)
C18 Ca1 Si1 C2 156.1(5)
Si2 Ca1 Si1 C2 -70.5(5)
Ca2 Ca1 Si1 C2 90.7(5)
O2 Ca1 Si2 N1 -86.1(5)
O1 Ca1 Si2 N1 60.5(6)
O12 Ca1 Si2 N1 174.0(5)
N15 Ca1 Si2 N1 104.1(5)
F26 Ca1 Si2 N1 40.5(5)
C18 Ca1 Si2 N1 74.7(5)
Si1 Ca1 Si2 N1 -5.7(5)
Ca2 Ca1 Si2 N1 -61.0(5)
O2 Ca1 Si2 C5 -133.6(6)
N1 Ca1 Si2 C5 -47.5(7)
O1 Ca1 Si2 C5 13.0(8)
O12 Ca1 Si2 C5 126.6(6)
N15 Ca1 Si2 C5 56.7(6)
F26 Ca1 Si2 C5 -7.0(6)
C18 Ca1 Si2 C5 27.2(6)
Si1 Ca1 Si2 C5 -53.2(6)
Ca2 Ca1 Si2 C5 -108.5(6)
O2 Ca1 Si2 C6 122.2(4)
N1 Ca1 Si2 C6 -151.7(6)
O1 Ca1 Si2 C6 -91.2(6)
O12 Ca1 Si2 C6 22.4(4)
N15 Ca1 Si2 C6 -47.5(4)
F26 Ca1 Si2 C6 -111.2(4)
C18 Ca1 Si2 C6 -77.0(4)
Si1 Ca1 Si2 C6 -157.4(4)
Ca2 Ca1 Si2 C6 147.3(4)
O2 Ca1 Si2 C4 17.7(4)
N1 Ca1 Si2 C4 103.8(6)
O1 Ca1 Si2 C4 164.3(6)
O12 Ca1 Si2 C4 -82.2(4)
N15 Ca1 Si2 C4 -152.1(4)
F26 Ca1 Si2 C4 144.2(4)
C18 Ca1 Si2 C4 178.4(4)
Si1 Ca1 Si2 C4 98.1(4)
Ca2 Ca1 Si2 C4 42.7(5)
C1 Si1 N1 Si2 -157.9(5)
C3 Si1 N1 Si2 83.5(6)
C2 Si1 N1 Si2 -39.9(7)
Ca1 Si1 N1 Si2 -170.9(7)
C1 Si1 N1 Ca1 13.1(5)
C3 Si1 N1 Ca1 -105.5(5)
C2 Si1 N1 Ca1 131.0(5)
C5 Si2 N1 Si1 -41.7(6)
C6 Si2 N1 Si1 -159.1(5)
C4 Si2 N1 Si1 81.5(6)
Ca1 Si2 N1 Si1 169.9(8)
C5 Si2 N1 Ca1 148.4(5)
C6 Si2 N1 Ca1 31.0(6)
C4 Si2 N1 Ca1 -88.4(6)
O2 Ca1 N1 Si1 -62.3(5)
O1 Ca1 N1 Si1 40.7(6)
O12 Ca1 N1 Si1 -176.8(3)
N15 Ca1 N1 Si1 111.3(4)
F26 Ca1 N1 Si1 48.9(4)
C18 Ca1 N1 Si1 65.1(5)
Si2 Ca1 N1 Si1 -170.4(8)
Ca2 Ca1 N1 Si1 -20.8(6)
O2 Ca1 N1 Si2 108.1(4)
O1 Ca1 N1 Si2 -148.9(4)
O12 Ca1 N1 Si2 -6.4(5)
N15 Ca1 N1 Si2 -78.3(5)
F26 Ca1 N1 Si2 -140.8(4)
C18 Ca1 N1 Si2 -124.5(4)
Si1 Ca1 N1 Si2 170.4(8)
Ca2 Ca1 N1 Si2 149.5(3)
O2 Ca1 O12 C13 124.7(6)
N1 Ca1 O12 C13 -108.3(6)
O1 Ca1 O12 C13 49.4(6)
N15 Ca1 O12 C13 -16.3(5)
F26 Ca1 O12 C13 -3.8(7)
C18 Ca1 O12 C13 26.8(6)
Si1 Ca1 O12 C13 -110.5(5)
Si2 Ca1 O12 C13 -110.8(6)
Ca2 Ca1 O12 C13 86.2(6)
O2 Ca1 O12 C11 -36.3(7)
N1 Ca1 O12 C11 90.6(7)
O1 Ca1 O12 C11 -111.6(7)
N15 Ca1 O12 C11 -177.3(7)
F26 Ca1 O12 C11 -164.8(6)
C18 Ca1 O12 C11 -134.2(7)
Si1 Ca1 O12 C11 88.5(7)
Si2 Ca1 O12 C11 88.2(7)
Ca2 Ca1 O12 C11 -74.8(7)
C11 O12 C13 C14 -153.7(7)
Ca1 O12 C13 C14 42.5(8)
O12 C13 C14 N15 -56.1(10)
C13 C14 N15 C16 -76.9(9)
C13 C14 N15 C17 163.9(7)
C13 C14 N15 Ca1 39.9(8)
O2 Ca1 N15 C14 -92.4(6)
N1 Ca1 N15 C14 96.5(5)
O1 Ca1 N15 C14 -121.2(5)
O12 Ca1 N15 C14 -12.8(5)
F26 Ca1 N15 C14 177.4(6)
C18 Ca1 N15 C14 -131.4(6)
Si1 Ca1 N15 C14 122.6(5)
Si2 Ca1 N15 C14 74.2(5)
Ca2 Ca1 N15 C14 -111.1(5)
O2 Ca1 N15 C16 24.5(7)
N1 Ca1 N15 C16 -146.6(6)
O1 Ca1 N15 C16 -4.3(5)
O12 Ca1 N15 C16 104.0(6)
F26 Ca1 N15 C16 -65.7(5)
C18 Ca1 N15 C16 -14.6(5)
Si1 Ca1 N15 C16 -120.5(5)
Si2 Ca1 N15 C16 -168.9(5)
Ca2 Ca1 N15 C16 5.7(6)
O2 Ca1 N15 C17 148.4(5)
N1 Ca1 N15 C17 -22.7(6)
O1 Ca1 N15 C17 119.6(6)
O12 Ca1 N15 C17 -132.0(6)
F26 Ca1 N15 C17 58.3(6)
C18 Ca1 N15 C17 109.4(7)
Si1 Ca1 N15 C17 3.4(6)
Si2 Ca1 N15 C17 -45.0(6)
Ca2 Ca1 N15 C17 129.7(6)
C14 N15 C16 C18 141.4(7)
C17 N15 C16 C18 -101.0(8)
Ca1 N15 C16 C18 25.9(8)
Ca2 O1 C18 C19 -22.9(11)
Ca1 O1 C18 C19 163.4(5)
Ca2 O1 C18 C23 94.5(8)
Ca1 O1 C18 C23 -79.2(7)
Ca2 O1 C18 C16 -142.8(6)
Ca1 O1 C18 C16 43.6(8)
Ca2 O1 C18 Ca1 173.7(9)
N15 C16 C18 O1 -46.8(10)
N15 C16 C18 C19 -168.7(7)
N15 C16 C18 C23 73.6(9)
N15 C16 C18 Ca1 -19.7(6)
O2 Ca1 C18 O1 -2.5(5)
N1 Ca1 C18 O1 -138.5(5)
O12 Ca1 C18 O1 97.5(5)
N15 Ca1 C18 O1 153.9(7)
F26 Ca1 C18 O1 -115.0(6)
Si1 Ca1 C18 O1 -112.1(5)
Si2 Ca1 C18 O1 -166.6(5)
Ca2 Ca1 C18 O1 -3.1(5)
O2 Ca1 C18 C19 -33.2(11)
N1 Ca1 C18 C19 -169.3(10)
O1 Ca1 C18 C19 -30.7(9)
O12 Ca1 C18 C19 66.8(11)
N15 Ca1 C18 C19 123.1(11)
F26 Ca1 C18 C19 -145.7(12)
Si1 Ca1 C18 C19 -142.9(10)
Si2 Ca1 C18 C19 162.7(9)
Ca2 Ca1 C18 C19 -33.9(10)
O2 Ca1 C18 C23 106.5(5)
N1 Ca1 C18 C23 -29.5(6)
O1 Ca1 C18 C23 109.0(7)
O12 Ca1 C18 C23 -153.4(5)
N15 Ca1 C18 C23 -97.1(5)
F26 Ca1 C18 C23 -5.9(4)
Si1 Ca1 C18 C23 -3.1(5)
Si2 Ca1 C18 C23 -57.5(5)
Ca2 Ca1 C18 C23 105.9(5)
O2 Ca1 C18 C16 -143.0(5)
N1 Ca1 C18 C16 81.0(5)
O1 Ca1 C18 C16 -140.5(8)
O12 Ca1 C18 C16 -43.0(5)
N15 Ca1 C18 C16 13.4(4)
F26 Ca1 C18 C16 104.5(5)
Si1 Ca1 C18 C16 107.3(4)
Si2 Ca1 C18 C16 52.9(5)
Ca2 Ca1 C18 C16 -143.6(5)
O1 C18 C19 F22 43.2(10)
C23 C18 C19 F22 -73.3(9)
C16 C18 C19 F22 167.3(7)
Ca1 C18 C19 F22 64.2(13)
O1 C18 C19 F20 -74.5(9)
C23 C18 C19 F20 169.0(7)
C16 C18 C19 F20 49.5(9)
Ca1 C18 C19 F20 -53.6(13)
O1 C18 C19 F21 165.1(7)
C23 C18 C19 F21 48.6(10)
C16 C18 C19 F21 -70.9(9)
Ca1 C18 C19 F21 -174.0(7)
F20 C19 F22 Ca2 83.0(6)
F21 C19 F22 Ca2 -165.8(5)
C18 C19 F22 Ca2 -39.4(8)
O1 C18 C23 F24 173.2(7)
C19 C18 C23 F24 -68.0(9)
C16 C18 C23 F24 48.7(10)
Ca1 C18 C23 F24 132.9(7)
O1 C18 C23 F26 50.6(9)
C19 C18 C23 F26 169.3(7)
C16 C18 C23 F26 -73.9(8)
Ca1 C18 C23 F26 10.2(7)
O1 C18 C23 F25 -66.0(8)
C19 C18 C23 F25 52.8(9)
C16 C18 C23 F25 169.5(7)
Ca1 C18 C23 F25 -106.3(6)
F24 C23 F26 Ca1 -138.0(6)
F25 C23 F26 Ca1 108.3(6)
C18 C23 F26 Ca1 -11.3(7)
O2 Ca1 F26 C23 -70.9(5)
N1 Ca1 F26 C23 168.7(5)
O1 Ca1 F26 C23 -17.3(5)
O12 Ca1 F26 C23 53.6(6)
N15 Ca1 F26 C23 66.7(5)
C18 Ca1 F26 C23 7.3(5)
Si1 Ca1 F26 C23 -169.9(5)
Si2 Ca1 F26 C23 154.2(5)
Ca2 Ca1 F26 C23 -46.0(5)
C18 O1 Ca2 N31 55.0(8)
Ca1 O1 Ca2 N31 -130.9(2)
C18 O1 Ca2 O2 -176.0(8)
Ca1 O1 Ca2 O2 -1.9(2)
C18 O1 Ca2 O42 -56.4(7)
Ca1 O1 Ca2 O42 117.7(2)
C18 O1 Ca2 N45 -127.8(7)
Ca1 O1 Ca2 N45 46.3(3)
C18 O1 Ca2 F51 148.3(7)
Ca1 O1 Ca2 F51 -37.5(3)
C18 O1 Ca2 F22 2.2(7)
Ca1 O1 Ca2 F22 176.3(3)
C18 O1 Ca2 C48 -173.0(7)
Ca1 O1 Ca2 C48 1.1(3)
C18 O1 Ca2 Si3 78.4(7)
Ca1 O1 Ca2 Si3 -107.44(19)
C18 O1 Ca2 Ca1 -174.1(9)
C48 O2 Ca2 O1 172.5(5)
Ca1 O2 Ca2 O1 1.9(2)
C48 O2 Ca2 N31 -71.2(6)
Ca1 O2 Ca2 N31 118.2(3)
C48 O2 Ca2 O42 79.9(5)
Ca1 O2 Ca2 O42 -90.8(3)
C48 O2 Ca2 N45 33.5(5)
Ca1 O2 Ca2 N45 -137.1(3)
C48 O2 Ca2 F51 -39.2(5)
Ca1 O2 Ca2 F51 150.2(3)
C48 O2 Ca2 F22 170.5(5)
Ca1 O2 Ca2 F22 -0.1(4)
Ca1 O2 Ca2 C48 -170.6(6)
C48 O2 Ca2 Si3 -89.8(5)
Ca1 O2 Ca2 Si3 99.6(2)
C48 O2 Ca2 Ca1 170.6(6)
C19 F22 Ca2 O1 21.3(5)
C19 F22 Ca2 N31 -114.5(5)
C19 F22 Ca2 O2 23.6(6)
C19 F22 Ca2 O42 138.2(6)
C19 F22 Ca2 N45 130.1(5)
C19 F22 Ca2 F51 -88.5(6)
C19 F22 Ca2 C48 32.6(8)
C19 F22 Ca2 Si3 -86.3(5)
C19 F22 Ca2 Ca1 23.5(5)
O2 Ca1 Ca2 O1 -176.9(4)
N1 Ca1 Ca2 O1 114.1(4)
O12 Ca1 Ca2 O1 -88.9(3)
N15 Ca1 Ca2 O1 -16.2(3)
F26 Ca1 Ca2 O1 42.9(3)
C18 Ca1 Ca2 O1 2.0(3)
Si1 Ca1 Ca2 O1 103.7(3)
Si2 Ca1 Ca2 O1 148.4(3)
O2 Ca1 Ca2 N31 -99.3(3)
N1 Ca1 Ca2 N31 -168.2(4)
O1 Ca1 Ca2 N31 77.7(3)
O12 Ca1 Ca2 N31 -11.2(3)
N15 Ca1 Ca2 N31 61.4(3)
F26 Ca1 Ca2 N31 120.6(3)
C18 Ca1 Ca2 N31 79.7(3)
Si1 Ca1 Ca2 N31 -178.7(2)
Si2 Ca1 Ca2 N31 -134.0(3)
N1 Ca1 Ca2 O2 -69.0(4)
O1 Ca1 Ca2 O2 176.9(4)
O12 Ca1 Ca2 O2 88.0(3)
N15 Ca1 Ca2 O2 160.7(3)
F26 Ca1 Ca2 O2 -140.1(3)
C18 Ca1 Ca2 O2 179.0(3)
Si1 Ca1 Ca2 O2 -79.4(2)
Si2 Ca1 Ca2 O2 -34.7(3)
O2 Ca1 Ca2 O42 109.1(3)
N1 Ca1 Ca2 O42 40.1(3)
O1 Ca1 Ca2 O42 -73.9(3)
O12 Ca1 Ca2 O42 -162.9(2)
N15 Ca1 Ca2 O42 -90.2(2)
F26 Ca1 Ca2 O42 -31.03(18)
C18 Ca1 Ca2 O42 -71.9(2)
Si1 Ca1 Ca2 O42 29.73(17)
Si2 Ca1 Ca2 O42 74.4(3)
O2 Ca1 Ca2 N45 39.8(3)
N1 Ca1 Ca2 N45 -29.2(3)
O1 Ca1 Ca2 N45 -143.3(3)
O12 Ca1 Ca2 N45 127.8(2)
N15 Ca1 Ca2 N45 -159.5(2)
F26 Ca1 Ca2 N45 -100.39(19)
C18 Ca1 Ca2 N45 -141.3(2)
Si1 Ca1 Ca2 N45 -39.62(18)
Si2 Ca1 Ca2 N45 5.1(3)
O2 Ca1 Ca2 F51 -26.4(3)
N1 Ca1 Ca2 F51 -95.4(3)
O1 Ca1 Ca2 F51 150.5(3)
O12 Ca1 Ca2 F51 61.63(18)
N15 Ca1 Ca2 F51 134.3(2)
F26 Ca1 Ca2 F51 -166.55(15)
C18 Ca1 Ca2 F51 152.6(2)
Si1 Ca1 Ca2 F51 -105.78(12)
Si2 Ca1 Ca2 F51 -61.1(2)
O2 Ca1 Ca2 F22 179.9(3)
N1 Ca1 Ca2 F22 110.9(3)
O1 Ca1 Ca2 F22 -3.2(3)
O12 Ca1 Ca2 F22 -92.06(19)
N15 Ca1 Ca2 F22 -19.4(2)
F26 Ca1 Ca2 F22 39.76(16)
C18 Ca1 Ca2 F22 -1.1(2)
Si1 Ca1 Ca2 F22 100.53(14)
Si2 Ca1 Ca2 F22 145.2(2)
O2 Ca1 Ca2 C48 4.4(3)
N1 Ca1 Ca2 C48 -64.6(4)
O1 Ca1 Ca2 C48 -178.7(3)
O12 Ca1 Ca2 C48 92.4(2)
N15 Ca1 Ca2 C48 165.1(3)
F26 Ca1 Ca2 C48 -135.8(2)
C18 Ca1 Ca2 C48 -176.7(3)
Si1 Ca1 Ca2 C48 -75.02(19)
Si2 Ca1 Ca2 C48 -30.3(3)
O2 Ca1 Ca2 Si3 -93.4(2)
N1 Ca1 Ca2 Si3 -162.4(3)
O1 Ca1 Ca2 Si3 83.5(2)
O12 Ca1 Ca2 Si3 -5.39(15)
N15 Ca1 Ca2 Si3 67.28(19)
F26 Ca1 Ca2 Si3 126.44(11)
C18 Ca1 Ca2 Si3 85.55(18)
Si1 Ca1 Ca2 Si3 -172.80(8)
Si2 Ca1 Ca2 Si3 -128.1(2)
O1 Ca2 N31 Si4 -116.9(4)
O2 Ca2 N31 Si4 148.6(4)
O42 Ca2 N31 Si4 -6.3(5)
N45 Ca2 N31 Si4 65.5(5)
F51 Ca2 N31 Si4 119.3(5)
F22 Ca2 N31 Si4 -73.2(4)
C48 Ca2 N31 Si4 122.3(4)
Si3 Ca2 N31 Si4 -171.8(7)
Ca1 Ca2 N31 Si4 -160.2(3)
O1 Ca2 N31 Si3 54.9(4)
O2 Ca2 N31 Si3 -39.6(5)
O42 Ca2 N31 Si3 165.5(3)
N45 Ca2 N31 Si3 -122.6(3)
F51 Ca2 N31 Si3 -68.9(3)
F22 Ca2 N31 Si3 98.6(3)
C48 Ca2 N31 Si3 -65.9(4)
Ca1 Ca2 N31 Si3 11.6(5)
Si4 N31 Si3 C33 -74.5(6)
Ca2 N31 Si3 C33 113.1(4)
Si4 N31 Si3 C31 165.4(4)
Ca2 N31 Si3 C31 -7.1(5)
Si4 N31 Si3 C32 47.4(6)
Ca2 N31 Si3 C32 -125.1(4)
Si4 N31 Si3 Ca2 172.4(7)
O1 Ca2 Si3 N31 -133.9(4)
O2 Ca2 Si3 N31 150.0(4)
O42 Ca2 Si3 N31 -18.5(4)
N45 Ca2 Si3 N31 73.0(4)
F51 Ca2 Si3 N31 101.4(4)
F22 Ca2 Si3 N31 -77.5(4)
C48 Ca2 Si3 N31 125.2(4)
Ca1 Ca2 Si3 N31 -171.8(3)
O1 Ca2 Si3 C33 135.0(4)
N31 Ca2 Si3 C33 -91.1(5)
O2 Ca2 Si3 C33 58.8(4)
O42 Ca2 Si3 C33 -109.7(4)
N45 Ca2 Si3 C33 -18.1(4)
F51 Ca2 Si3 C33 10.3(4)
F22 Ca2 Si3 C33 -168.6(4)
C48 Ca2 Si3 C33 34.1(4)
Ca1 Ca2 Si3 C33 97.1(4)
O1 Ca2 Si3 C31 39.1(3)
N31 Ca2 Si3 C31 173.0(5)
O2 Ca2 Si3 C31 -37.1(3)
O42 Ca2 Si3 C31 154.4(4)
N45 Ca2 Si3 C31 -114.0(4)
F51 Ca2 Si3 C31 -85.6(3)
F22 Ca2 Si3 C31 95.5(3)
C48 Ca2 Si3 C31 -61.8(3)
Ca1 Ca2 Si3 C31 1.2(3)
O1 Ca2 Si3 C32 -52.2(5)
N31 Ca2 Si3 C32 81.7(6)
O2 Ca2 Si3 C32 -128.4(5)
O42 Ca2 Si3 C32 63.1(5)
N45 Ca2 Si3 C32 154.7(5)
F51 Ca2 Si3 C32 -176.9(5)
F22 Ca2 Si3 C32 4.2(5)
C48 Ca2 Si3 C32 -153.1(5)
Ca1 Ca2 Si3 C32 -90.1(5)
Si3 N31 Si4 C35 33.7(6)
Ca2 N31 Si4 C35 -155.3(5)
Si3 N31 Si4 C34 -86.6(6)
Ca2 N31 Si4 C34 84.4(5)
Si3 N31 Si4 C36 152.4(5)
Ca2 N31 Si4 C36 -36.7(6)
O1 Ca2 O42 C41 73.8(7)
N31 Ca2 O42 C41 -51.0(7)
O2 Ca2 O42 C41 150.7(7)
N45 Ca2 O42 C41 -162.8(7)
F51 Ca2 O42 C41 -131.2(7)
F22 Ca2 O42 C41 23.0(7)
C48 Ca2 O42 C41 176.4(7)
Si3 Ca2 O42 C41 -42.1(8)
Ca1 Ca2 O42 C41 110.1(7)
O1 Ca2 O42 C43 -115.8(6)
N31 Ca2 O42 C43 119.4(6)
O2 Ca2 O42 C43 -38.9(6)
N45 Ca2 O42 C43 7.6(6)
F51 Ca2 O42 C43 39.2(6)
F22 Ca2 O42 C43 -166.6(6)
C48 Ca2 O42 C43 -13.2(6)
Si3 Ca2 O42 C43 128.3(5)
Ca1 Ca2 O42 C43 -79.5(6)
C41 O42 C43 C44 -168.3(8)
Ca2 O42 C43 C44 19.4(9)
O42 C43 C44 N45 -55.1(11)
C43 C44 N45 C46 -64.7(10)
C43 C44 N45 C47 173.8(7)
C43 C44 N45 Ca2 57.8(8)
O1 Ca2 N45 C46 176.7(6)
N31 Ca2 N45 C46 -5.8(7)
O2 Ca2 N45 C46 -133.3(7)
O42 Ca2 N45 C46 88.3(6)
F51 Ca2 N45 C46 -64.5(6)
F22 Ca2 N45 C46 96.5(7)
C48 Ca2 N45 C46 -116.5(7)
Si3 Ca2 N45 C46 -35.9(7)
Ca1 Ca2 N45 C46 -157.2(6)
O1 Ca2 N45 C44 57.0(6)
N31 Ca2 N45 C44 -125.6(5)
O2 Ca2 N45 C44 106.9(5)
O42 Ca2 N45 C44 -31.5(5)
F51 Ca2 N45 C44 175.8(5)
F22 Ca2 N45 C44 -23.2(6)
C48 Ca2 N45 C44 123.7(6)
Si3 Ca2 N45 C44 -155.6(4)
Ca1 Ca2 N45 C44 83.1(5)
O1 Ca2 N45 C47 -59.0(6)
N31 Ca2 N45 C47 118.4(5)
O2 Ca2 N45 C47 -9.1(5)
O42 Ca2 N45 C47 -147.4(6)
F51 Ca2 N45 C47 59.8(5)
F22 Ca2 N45 C47 -139.2(5)
C48 Ca2 N45 C47 7.7(5)
Si3 Ca2 N45 C47 88.4(5)
Ca1 Ca2 N45 C47 -32.9(5)
C46 N45 C47 C48 113.8(8)
C44 N45 C47 C48 -123.9(8)
Ca2 N45 C47 C48 -13.4(8)
Ca1 O2 C48 C47 109.3(8)
Ca2 O2 C48 C47 -56.2(8)
Ca1 O2 C48 C49 -126.6(7)
Ca2 O2 C48 C49 67.9(7)
Ca1 O2 C48 C53 -10.5(12)
Ca2 O2 C48 C53 -176.1(5)
Ca1 O2 C48 Ca2 165.5(10)
N45 C47 C48 O2 46.1(10)
N45 C47 C48 C49 -76.4(8)
N45 C47 C48 C53 167.5(7)
N45 C47 C48 Ca2 10.4(6)
O1 Ca2 C48 O2 -7.2(5)
N31 Ca2 C48 O2 124.6(5)
O42 Ca2 C48 O2 -112.3(5)
N45 Ca2 C48 O2 -137.8(6)
F51 Ca2 C48 O2 128.6(6)
F22 Ca2 C48 O2 -16.9(8)
Si3 Ca2 C48 O2 97.7(5)
Ca1 Ca2 C48 O2 -6.4(4)
O1 Ca2 C48 C47 123.4(5)
N31 Ca2 C48 C47 -104.7(5)
O2 Ca2 C48 C47 130.6(8)
O42 Ca2 C48 C47 18.3(5)
N45 Ca2 C48 C47 -7.2(4)
F51 Ca2 C48 C47 -100.7(5)
F22 Ca2 C48 C47 113.7(6)
Si3 Ca2 C48 C47 -131.7(5)
Ca1 Ca2 C48 C47 124.2(5)
O1 Ca2 C48 C49 -125.4(5)
N31 Ca2 C48 C49 6.4(6)
O2 Ca2 C48 C49 -118.2(8)
O42 Ca2 C48 C49 129.4(5)
N45 Ca2 C48 C49 104.0(5)
F51 Ca2 C48 C49 10.4(4)
F22 Ca2 C48 C49 -135.2(5)
Si3 Ca2 C48 C49 -20.5(5)
Ca1 Ca2 C48 C49 -124.6(5)
O1 Ca2 C48 C53 1.2(13)
N31 Ca2 C48 C53 133.1(13)
O2 Ca2 C48 C53 8.4(11)
O42 Ca2 C48 C53 -103.9(13)
N45 Ca2 C48 C53 -129.4(14)
F51 Ca2 C48 C53 137.1(14)
F22 Ca2 C48 C53 -8.5(16)
Si3 Ca2 C48 C53 106.1(13)
Ca1 Ca2 C48 C53 2.0(12)
O2 C48 C49 F50 61.8(9)
C47 C48 C49 F50 -172.1(7)
C53 C48 C49 F50 -56.0(9)
Ca2 C48 C49 F50 102.3(6)
O2 C48 C49 F52 -173.0(7)
C47 C48 C49 F52 -46.9(10)
C53 C48 C49 F52 69.2(9)
Ca2 C48 C49 F52 -132.5(7)
O2 C48 C49 F51 -56.3(9)
C47 C48 C49 F51 69.8(8)
C53 C48 C49 F51 -174.1(7)
Ca2 C48 C49 F51 -15.8(6)
F50 C49 F51 Ca2 -103.1(6)
F52 C49 F51 Ca2 144.1(5)
C48 C49 F51 Ca2 20.4(8)
O1 Ca2 F51 C49 46.6(6)
N31 Ca2 F51 C49 163.7(6)
O2 Ca2 F51 C49 7.8(5)
O42 Ca2 F51 C49 -102.3(5)
N45 Ca2 F51 C49 -69.9(5)
F22 Ca2 F51 C49 137.1(5)
C48 Ca2 F51 C49 -12.8(5)
Si3 Ca2 F51 C49 134.7(5)
Ca1 Ca2 F51 C49 24.9(5)
O2 C48 C53 F54 -170.2(7)
C47 C48 C53 F54 65.5(10)
C49 C48 C53 F54 -53.3(10)
Ca2 C48 C53 F54 -176.4(9)
O2 C48 C53 F56 -48.8(10)
C47 C48 C53 F56 -173.1(8)
C49 C48 C53 F56 68.1(9)
Ca2 C48 C53 F56 -55.0(16)
O2 C48 C53 F55 71.2(9)
C47 C48 C53 F55 -53.1(9)
C49 C48 C53 F55 -172.0(7)
Ca2 C48 C53 F55 64.9(15)
C106 C101 C102 C103 0
C101 C102 C103 C104 0
C102 C103 C104 C105 0
C103 C104 C105 C106 0
C104 C105 C106 C101 0
C102 C101 C106 C105 0
C116 C111 C112 C113 0
C111 C112 C113 C114 0
C112 C113 C114 C115 0
C113 C114 C115 C116 0
C114 C115 C116 C111 0
C112 C111 C116 C115 0
